data_7135727
loop_
_publ_author_name
'Miyake, Kanta'
'Zenno, Hikaru'
'Sekine, Yoshihiro'
'Kosaka, Wataru'
'Miyasaka, Hitoshi'
'Hayami, Shinya'

_publ_section_title
;
 Quantitative evaluation of intermolecular interactions in Fe(III) spin
 crossover systems <i>via</i> metal dilution.
;
_journal_issue 33
_journal_name_full 'Chemical communications (Cambridge, England)'
_journal_page_first 8435
_journal_page_last 8438
_journal_paper_doi 10.1039/d5cc06360d
_journal_volume 62
_journal_year 2026
_chemical_formula_moiety 'C32 H22 Ga N4 O2, C N Se, C H2 Cl2'
_chemical_formula_sum 'C34 H24 Cl2 Ga N5 O2 Se'
_chemical_formula_weight 754.189
_chemical_name_systematic Ga(qsal)2NCSe
_space_group_crystal_system triclinic
_space_group_IT_number 2
_space_group_name_Hall '-P 1'
_space_group_name_H-M_alt 'P -1'
_symmetry_Int_Tables_number 2
_atom_sites_solution_primary dual
_audit_creation_date 2025-11-05
_audit_creation_method
;
Olex2 1.5
(compiled 2025.07.13 svn.rb7424aed for OlexSys, GUI svn.r7314)
;
_audit_update_record
;
2025-11-05 deposited with the CCDC.	2026-04-06 downloaded from the CCDC.
;
_cell_angle_alpha 91.819(9)
_cell_angle_beta 99.672(9)
_cell_angle_gamma 108.052(11)
_cell_formula_units_Z 2
_cell_length_a 10.3788(12)
_cell_length_b 11.6467(15)
_cell_length_c 13.5263(13)
_cell_measurement_reflns_used 4713
_cell_measurement_temperature 130
_cell_measurement_theta_max 28.7350
_cell_measurement_theta_min 1.9390
_cell_volume 1526.3(3)
_computing_cell_refinement 'CrystalClear-SM Expert 2.0 r7 (Rigaku, 2011)'
_computing_data_collection 'CrystalClear-SM Expert 2.0 r7 (Rigaku, 2011)'
_computing_data_reduction 'CrystalClear-SM Expert 2.0 r7 (Rigaku, 2011)'
_computing_molecular_graphics 'Olex2 1.5 (Dolomanov et al., 2009)'
_computing_publication_material 'Olex2 1.5 (Dolomanov et al., 2009)'
_computing_structure_refinement 'olex2.refine 1.5 (Bourhis et al., 2015)'
_computing_structure_solution 'SHELXT 2014/5 (Sheldrick, 2014)'
_diffrn_ambient_temperature 130
_diffrn_detector CCD
_diffrn_detector_area_resol_mean 28.5714
_diffrn_detector_type 'Rigaku Saturn724+'
_diffrn_measured_fraction_theta_full 0.9928
_diffrn_measured_fraction_theta_max 0.9904
_diffrn_measurement_details
;
List of Runs (angles in degrees, time in seconds):

  # Type    Start    End  Width  t~exp~   \w     \q     \k     \f   Frames
#--------------------------------------------------------------------------
  1  \w    -74.00  -7.00   0.50   29.39    --   20.00  54.00  30.00  134
  2  \w     12.00  38.00   0.50   29.39    --   20.00  54.00  30.00   52
  3  \w     73.00 110.00   0.50   29.39    --   20.00  54.00  30.00   74
  4  \w    -70.00 -15.00   0.50   29.39    --   20.00  54.00 150.00  110
  5  \w    -13.00  14.00   0.50   29.39    --   20.00  54.00 150.00   54
  6  \w     49.00 108.00   0.50   29.39    --   20.00  54.00 150.00  118
  7  \w    -71.00 -25.00   0.50   29.39    --   20.00  54.00 -30.00   92
  8  \w    -10.00  60.00   0.50   29.39    --   20.00  54.00 -30.00  140
  9  \w    -72.00 -32.00   0.50   29.39    --   20.00  54.00  90.00   80
 10  \w    -17.00  88.00   0.50   29.39    --   20.00  54.00  90.00  210
 11  \w    -63.00  93.00   0.50   29.39    --   20.00  54.00-180.00  312
 12  \w    -66.00  51.00   0.50   29.39    --   20.00  54.00-150.00  234
 13  \w    -73.00 -20.00   0.50   29.39    --   20.00  54.00 -60.00  106
 14  \w     30.00  59.00   0.50   29.39    --   20.00  54.00 -60.00   58
 15  \w     85.00 110.00   0.50   29.39    --   20.00  54.00 -60.00   50
 16  \w    -60.00 -35.00   0.50   29.39    --   20.00  54.00  60.00   50
 17  \w     68.00  93.00   0.50   29.39    --   20.00  54.00  60.00   50
 18  \w    -70.00  16.00   0.50   29.39    --   20.00  54.00-103.42  172
;
_diffrn_measurement_device 'AFC12 (Right): Kappa 3 circle'
_diffrn_measurement_device_type 'Rigaku Saturn724+ (2x2 bin mode)'
_diffrn_measurement_method 'profile data from \w-scans'
_diffrn_measurement_specimen_support 'Mitegen 50um'
_diffrn_orient_matrix_type 'CrysAlisPro convention (1999,Acta A55,543-557)'
_diffrn_orient_matrix_UB_11 0.0082264000
_diffrn_orient_matrix_UB_12 0.0040971000
_diffrn_orient_matrix_UB_13 0.0532561000
_diffrn_orient_matrix_UB_21 -0.0580704000
_diffrn_orient_matrix_UB_22 0.0204836000
_diffrn_orient_matrix_UB_23 -0.0031496000
_diffrn_orient_matrix_UB_31 -0.0437534000
_diffrn_orient_matrix_UB_32 -0.0608247000
_diffrn_orient_matrix_UB_33 -0.0025229000
_diffrn_radiation_collimation 0.3
_diffrn_radiation_monochromator Confocal
_diffrn_radiation_probe x-ray
_diffrn_radiation_type 'Mo K\a'
_diffrn_radiation_wavelength 0.71073
_diffrn_reflns_av_R_equivalents 0.1188
_diffrn_reflns_av_unetI/netI 0.1081
_diffrn_reflns_Laue_measured_fraction_full 0.9928
_diffrn_reflns_Laue_measured_fraction_max 0.9904
_diffrn_reflns_limit_h_max 12
_diffrn_reflns_limit_h_min -12
_diffrn_reflns_limit_k_max 14
_diffrn_reflns_limit_k_min -14
_diffrn_reflns_limit_l_max 16
_diffrn_reflns_limit_l_min -16
_diffrn_reflns_number 21898
_diffrn_reflns_point_group_measured_fraction_full 0.9928
_diffrn_reflns_point_group_measured_fraction_max 0.9904
_diffrn_reflns_theta_full 25.2417
_diffrn_reflns_theta_max 26.37
_diffrn_reflns_theta_min 2.10
_diffrn_source 'Rotating Anode'
_diffrn_source_current 24.0
_diffrn_source_power 1.2
_diffrn_source_target Mo
_diffrn_source_type 'Rotating Anode'
_diffrn_source_voltage 50.0
_exptl_absorpt_coefficient_mu 2.311
_exptl_absorpt_correction_T_max 1.00000
_exptl_absorpt_correction_T_min 0.50433
_exptl_absorpt_correction_type multi-scan
_exptl_absorpt_process_details
;
CrysAlisPro 1.171.40.15 (Rigaku Oxford Diffraction, 2018)
Empirical absorption correction using spherical harmonics,
 implemented in SCALE3 ABSPACK scaling algorithm.
;
_exptl_crystal_colour 'clear light orange'
_exptl_crystal_colour_lustre clear
_exptl_crystal_colour_modifier light
_exptl_crystal_colour_primary orange
_exptl_crystal_density_diffrn 1.641
_exptl_crystal_description plate
_exptl_crystal_F_000 757.533
_refine_diff_density_max 1.9197
_refine_diff_density_min -2.0352
_refine_diff_density_rms 0.2721
_refine_ls_d_res_high 0.8000
_refine_ls_d_res_low 9.6936
_refine_ls_goodness_of_fit_ref 1.0464
_refine_ls_hydrogen_treatment constr
_refine_ls_matrix_type full
_refine_ls_number_constraints 47
_refine_ls_number_parameters 406
_refine_ls_number_reflns 6175
_refine_ls_number_restraints 0
_refine_ls_restrained_S_all 1.0464
_refine_ls_R_factor_all 0.1226
_refine_ls_R_factor_gt 0.0760
_refine_ls_shift/su_max 0.0003
_refine_ls_shift/su_mean 0.0001
_refine_ls_structure_factor_coef Fsqd
_refine_ls_weighting_details 'w=1/[\s^2^(Fo^2^)+(0.1P)^2^] where P=(Fo^2^+2Fc^2^)/3'
_refine_ls_weighting_scheme calc
_refine_ls_wR_factor_gt 0.1692
_refine_ls_wR_factor_ref 0.1897
_reflns_Friedel_coverage 0.0
_reflns_limit_h_max 12
_reflns_limit_h_min -12
_reflns_limit_k_max 14
_reflns_limit_k_min -14
_reflns_limit_l_max 16
_reflns_limit_l_min 0
_reflns_number_gt 4077
_reflns_number_total 6175
_reflns_threshold_expression I>=2u(I)
_cod_data_source_file d5cc06360d2.cif
_cod_data_source_block Ga(qsal)2NCSeCH2Cl2
_cod_depositor_comments 'Adding full bibliography for 7135726--7135727.cif.'
_cod_database_code 7135727
_chemical_oxdiff_formula 'Ga C N O Se H Cl'
_chemical_oxdiff_usercomment 130K
_diffrn_oxdiff_ac4_digest_frames
;
01de14b7daed29c659da2e12622a71f5a102096b0e1
;
_reflns_odcompleteness_completeness 99.04
_reflns_odcompleteness_iscentric 1
_reflns_odcompleteness_theta 26.32
_olex2_refinement_description
;
1. Fixed Uiso
 At 1.2 times of:
  All C(H) groups, All C(H,H) groups
2.a Secondary CH2 refined with riding coordinates:
 C019(H01a,H01b)
2.b Aromatic/amide H refined with riding coordinates:
 C00D(H00D), C00E(H00E), C00F(H00F), C00J(H00J), C00K(H00K), C00M(H00M),
 C00R(H00R), C00T(H00T), C00U(H00U), C00V(H00V), C00X(H00X), C00Y(H00Y),
 C00Z(H00Z), C010(H010), C011(H011), C012(H012), C013(H013), C014(H014),
 C015(H015), C016(H016), C017(H017), C018(H018)
;
_olex2_submission_special_instructions 'No special instructions were received'
_oxdiff_exptl_absorpt_empirical_details
;
Empirical correction (ABSPACK) includes:
- Absorption correction using spherical harmonics
- Frame scaling
;
_oxdiff_exptl_absorpt_empirical_full_max 2.532
_oxdiff_exptl_absorpt_empirical_full_min 0.336

loop_
_space_group_symop_id
_space_group_symop_operation_xyz
1 x,y,z
2 -x,-y,-z

loop_
_atom_site_label
_atom_site_type_symbol
_atom_site_fract_x
_atom_site_fract_y
_atom_site_fract_z
_atom_site_U_iso_or_equiv
_atom_site_adp_type
_atom_site_occupancy
_atom_site_refinement_flags_posn
Ga01 Ga 0.30272(7) 0.27630(6) 0.13037(5) 0.0218(2) Uani 1.000000 .
Se02 Se 0.69204(8) 0.16970(7) 0.74646(6) 0.0409(2) Uani 1.000000 .
Cl03 Cl 0.3273(2) 0.08522(17) 0.49329(16) 0.0504(5) Uani 1.000000 .
Cl04 Cl 0.4480(2) 0.35321(18) 0.52562(17) 0.0592(6) Uani 1.000000 .
O005 O 0.3935(4) 0.2220(4) 0.0339(3) 0.0279(10) Uani 1.000000 .
O006 O 0.1505(4) 0.2905(3) 0.0358(3) 0.0262(10) Uani 1.000000 .
N007 N 0.4164(5) 0.4540(4) 0.1282(4) 0.0240(12) Uani 1.000000 .
N008 N 0.1876(5) 0.1025(4) 0.1460(4) 0.0222(11) Uani 1.000000 .
N009 N 0.4725(5) 0.2861(4) 0.2418(4) 0.0239(12) Uani 1.000000 .
N00A N 0.2077(5) 0.3089(4) 0.2500(4) 0.0220(11) Uani 1.000000 .
N00B N 0.8731(6) 0.2603(5) 0.5963(4) 0.0384(15) Uani 1.000000 .
C00C C 0.3481(6) 0.1171(5) -0.0218(5) 0.0250(14) Uani 1.000000 .
C00D C 0.3788(7) 0.5280(5) 0.0654(4) 0.0234(14) Uani 1.000000 .
H00D H 0.4418(7) 0.6048(5) 0.0653(4) 0.0281(17) Uiso 1.000000 R
C00E C 0.1640(6) 0.0126(5) 0.0785(5) 0.0245(14) Uani 1.000000 .
H00E H 0.0958(6) -0.0593(5) 0.0845(5) 0.0294(17) Uiso 1.000000 R
C00F C 0.2217(6) 0.4139(5) 0.2987(5) 0.0257(14) Uani 1.000000 .
H00F H 0.2788(6) 0.4842(5) 0.2785(5) 0.0308(17) Uiso 1.000000 R
C00G C 0.0546(6) 0.2041(5) 0.3610(5) 0.0269(15) Uani 1.000000 .
C00H C 0.5721(7) 0.3983(5) 0.2545(4) 0.0233(14) Uani 1.000000 .
C00I C 0.2353(6) 0.0157(5) -0.0049(5) 0.0240(14) Uani 1.000000 .
C00J C 0.4930(7) 0.1971(6) 0.2961(5) 0.0284(15) Uani 1.000000 .
H00J H 0.4256(7) 0.1213(6) 0.2861(5) 0.0340(18) Uiso 1.000000 R
C00K C 0.4118(7) 0.1045(5) -0.1042(5) 0.0296(15) Uani 1.000000 .
H00K H 0.4857(7) 0.1685(5) -0.1161(5) 0.0356(19) Uiso 1.000000 R
C00L C 0.1118(6) 0.0901(5) 0.2274(5) 0.0250(14) Uani 1.000000 .
C00M C 0.1923(7) -0.0917(6) -0.0719(5) 0.0346(17) Uani 1.000000 .
H00M H 0.1198(7) -0.1576(6) -0.0609(5) 0.042(2) Uiso 1.000000 R
C00N C 0.1232(7) 0.2016(6) 0.2799(5) 0.0263(15) Uani 1.000000 .
C00O C 0.2490(7) 0.4992(5) -0.0021(5) 0.0249(14) Uani 1.000000 .
C00P C 0.8001(7) 0.2244(5) 0.6535(5) 0.0267(15) Uani 1.000000 .
C00Q C 0.1420(7) 0.3851(5) -0.0138(5) 0.0257(15) Uani 1.000000 .
C00R C 0.7151(7) 0.3256(6) 0.3817(5) 0.0305(16) Uani 1.000000 .
H00R H 0.7951(7) 0.3373(6) 0.4292(5) 0.0366(19) Uiso 1.000000 R
C00S C 0.5471(7) 0.4906(6) 0.1949(5) 0.0271(15) Uani 1.000000 .
C00T C 0.1557(7) 0.4250(6) 0.3789(5) 0.0298(15) Uani 1.000000 .
H00T H 0.1676(7) 0.5008(6) 0.4102(5) 0.0358(18) Uiso 1.000000 R
C00U C 0.0335(7) -0.0179(6) 0.2584(5) 0.0292(15) Uani 1.000000 .
H00U H 0.0250(7) -0.0919(6) 0.2254(5) 0.0350(18) Uiso 1.000000 R
C00V C 0.2296(7) 0.5949(5) -0.0613(5) 0.0312(16) Uani 1.000000 .
H00V H 0.2999(7) 0.6688(5) -0.0545(5) 0.0375(19) Uiso 1.000000 R
C00W C 0.6998(6) 0.4221(6) 0.3250(5) 0.0280(15) Uani 1.000000 .
C00X C 0.3663(7) -0.0010(5) -0.1673(5) 0.0340(17) Uani 1.000000 .
H00X H 0.4098(7) -0.0069(5) -0.2211(5) 0.041(2) Uiso 1.000000 R
C00Y C 0.0710(7) 0.3190(6) 0.4109(5) 0.0290(15) Uani 1.000000 .
H00Y H 0.0261(7) 0.3236(6) 0.4641(5) 0.0348(18) Uiso 1.000000 R
C00Z C 0.0037(7) 0.4640(5) -0.1386(5) 0.0296(15) Uani 1.000000 .
H00Z H -0.0780(7) 0.4518(5) -0.1843(5) 0.0356(18) Uiso 1.000000 R
C010 C -0.0275(7) 0.0917(6) 0.3906(5) 0.0316(16) Uani 1.000000 .
H010 H -0.0759(7) 0.0908(6) 0.4428(5) 0.0380(19) Uiso 1.000000 R
C011 C -0.0332(7) -0.0135(6) 0.3410(5) 0.0332(16) Uani 1.000000 .
H011 H -0.0834(7) -0.0863(6) 0.3622(5) 0.040(2) Uiso 1.000000 R
C012 C 0.6507(7) 0.6033(6) 0.2024(5) 0.0322(16) Uani 1.000000 .
H012 H 0.6362(7) 0.6637(6) 0.1629(5) 0.039(2) Uiso 1.000000 R
C013 C 0.0202(7) 0.3710(6) -0.0836(5) 0.0300(15) Uani 1.000000 .
H013 H -0.0506(7) 0.2973(6) -0.0925(5) 0.0360(19) Uiso 1.000000 R
C014 C 0.6137(7) 0.2153(6) 0.3677(5) 0.0305(16) Uani 1.000000 .
H014 H 0.6249(7) 0.1525(6) 0.4055(5) 0.0366(19) Uiso 1.000000 R
C015 C 0.2545(7) -0.1004(6) -0.1515(5) 0.0351(17) Uani 1.000000 .
H015 H 0.2237(7) -0.1708(6) -0.1949(5) 0.042(2) Uiso 1.000000 R
C016 C 0.7774(7) 0.6249(6) 0.2700(5) 0.0336(17) Uani 1.000000 .
H016 H 0.8458(7) 0.6995(6) 0.2735(5) 0.040(2) Uiso 1.000000 R
C017 C 0.1088(8) 0.5787(6) -0.1275(5) 0.0362(17) Uani 1.000000 .
H017 H 0.0957(8) 0.6414(6) -0.1645(5) 0.043(2) Uiso 1.000000 R
C018 C 0.8021(7) 0.5387(6) 0.3306(5) 0.0327(16) Uani 1.000000 .
H018 H 0.8855(7) 0.5561(6) 0.3755(5) 0.0392(19) Uiso 1.000000 R
C019 C 0.3930(10) 0.2132(8) 0.5790(7) 0.066(3) Uani 1.000000 .
H01a H 0.3227(10) 0.2157(8) 0.6173(7) 0.079(3) Uiso 1.000000 R
H01b H 0.4706(10) 0.2049(8) 0.6259(7) 0.079(3) Uiso 1.000000 R

loop_
_atom_site_aniso_label
_atom_site_aniso_U_11
_atom_site_aniso_U_22
_atom_site_aniso_U_33
_atom_site_aniso_U_12
_atom_site_aniso_U_13
_atom_site_aniso_U_23
Ga01 0.0177(4) 0.0106(3) 0.0351(4) -0.0018(3) 0.0103(3) 0.0074(3)
Se02 0.0274(4) 0.0395(5) 0.0502(5) -0.0031(3) 0.0169(3) 0.0119(4)
Cl03 0.0428(12) 0.0373(11) 0.0648(13) -0.0002(9) 0.0164(10) 0.0120(10)
Cl04 0.0619(15) 0.0356(11) 0.0822(16) 0.0110(11) 0.0273(12) 0.0106(11)
O005 0.020(2) 0.017(2) 0.042(3) -0.0048(19) 0.017(2) 0.005(2)
O006 0.022(2) 0.013(2) 0.039(3) -0.0024(19) 0.0067(19) 0.0112(19)
N007 0.025(3) 0.021(3) 0.027(3) 0.005(2) 0.012(2) 0.007(2)
N008 0.017(3) 0.017(3) 0.033(3) 0.002(2) 0.011(2) 0.008(2)
N009 0.017(3) 0.014(3) 0.038(3) -0.001(2) 0.009(2) 0.002(2)
N00A 0.016(3) 0.013(3) 0.036(3) 0.000(2) 0.010(2) 0.007(2)
N00B 0.031(4) 0.029(3) 0.052(4) 0.002(3) 0.012(3) 0.009(3)
C00C 0.018(3) 0.017(3) 0.038(4) 0.001(3) 0.008(3) 0.006(3)
C00D 0.027(4) 0.014(3) 0.028(3) -0.001(3) 0.015(3) 0.002(3)
C00E 0.019(3) 0.012(3) 0.041(4) 0.000(3) 0.006(3) 0.013(3)
C00F 0.022(4) 0.017(3) 0.039(4) 0.005(3) 0.009(3) 0.010(3)
C00G 0.017(3) 0.019(3) 0.041(4) -0.002(3) 0.010(3) 0.010(3)
C00H 0.025(4) 0.015(3) 0.029(3) 0.002(3) 0.011(3) 0.001(3)
C00I 0.016(3) 0.019(3) 0.034(4) -0.001(3) 0.008(3) 0.013(3)
C00J 0.026(4) 0.024(4) 0.036(4) 0.005(3) 0.013(3) 0.008(3)
C00K 0.027(4) 0.015(3) 0.045(4) -0.003(3) 0.018(3) 0.004(3)
C00L 0.012(3) 0.018(3) 0.042(4) -0.001(3) 0.008(3) 0.007(3)
C00M 0.034(4) 0.020(4) 0.044(4) -0.003(3) 0.010(3) 0.013(3)
C00N 0.020(4) 0.024(4) 0.036(4) 0.006(3) 0.009(3) 0.017(3)
C00O 0.026(4) 0.017(3) 0.036(4) 0.006(3) 0.017(3) 0.007(3)
C00P 0.023(4) 0.014(3) 0.036(4) -0.003(3) 0.004(3) 0.008(3)
C00Q 0.033(4) 0.015(3) 0.030(4) 0.005(3) 0.014(3) 0.005(3)
C00R 0.019(4) 0.040(4) 0.036(4) 0.013(3) 0.008(3) 0.001(3)
C00S 0.023(4) 0.020(3) 0.033(4) -0.002(3) 0.010(3) -0.001(3)
C00T 0.025(4) 0.020(3) 0.044(4) 0.005(3) 0.009(3) 0.003(3)
C00U 0.025(4) 0.017(3) 0.047(4) 0.002(3) 0.016(3) 0.004(3)
C00V 0.042(4) 0.013(3) 0.038(4) 0.002(3) 0.014(3) 0.010(3)
C00W 0.015(4) 0.028(4) 0.036(4) 0.000(3) 0.008(3) -0.004(3)
C00X 0.036(4) 0.016(3) 0.046(4) -0.003(3) 0.018(3) 0.011(3)
C00Y 0.018(4) 0.035(4) 0.035(4) 0.006(3) 0.010(3) 0.010(3)
C00Z 0.028(4) 0.018(3) 0.039(4) 0.001(3) 0.007(3) 0.005(3)
C010 0.018(4) 0.033(4) 0.045(4) 0.002(3) 0.018(3) 0.014(3)
C011 0.028(4) 0.026(4) 0.041(4) -0.004(3) 0.016(3) 0.014(3)
C012 0.028(4) 0.018(3) 0.043(4) -0.006(3) 0.012(3) 0.009(3)
C013 0.034(4) 0.018(3) 0.032(4) -0.001(3) 0.008(3) 0.007(3)
C014 0.024(4) 0.033(4) 0.035(4) 0.011(3) 0.005(3) 0.008(3)
C015 0.035(4) 0.019(4) 0.044(4) -0.005(3) 0.014(3) -0.001(3)
C016 0.027(4) 0.023(4) 0.042(4) -0.005(3) 0.009(3) -0.005(3)
C017 0.049(5) 0.022(4) 0.037(4) 0.008(3) 0.011(3) 0.014(3)
C018 0.019(4) 0.027(4) 0.043(4) -0.005(3) 0.007(3) -0.004(3)
C019 0.071(7) 0.046(5) 0.072(6) 0.004(5) 0.015(5) 0.014(5)

loop_
_atom_type_symbol
_atom_type_scat_dispersion_real
_atom_type_scat_dispersion_imag
_atom_type_scat_Cromer_Mann_a1
_atom_type_scat_Cromer_Mann_a2
_atom_type_scat_Cromer_Mann_a3
_atom_type_scat_Cromer_Mann_a4
_atom_type_scat_Cromer_Mann_b1
_atom_type_scat_Cromer_Mann_b2
_atom_type_scat_Cromer_Mann_b3
_atom_type_scat_Cromer_Mann_b4
_atom_type_scat_Cromer_Mann_c
_atom_type_scat_source
_atom_type_scat_dispersion_source
C 0.00313 0.00162 2.31000 1.02000 1.58860 0.86500 20.84390 10.20750 0.56870 51.65120 0.21560 'International Tables Volume C Table 6.1.1.4 (pp. 500-502)' 'Brennan, Cowan, Rev. Sci. Instrum., 1992, 63, 850'
Cl 0.14908 0.15974 11.46040 7.19640 6.25560 1.64550 0.01040 1.16620 18.51940 47.77840 -9.55740 'International Tables Volume C Table 6.1.1.4 (pp. 500-502)' 'Brennan, Cowan, Rev. Sci. Instrum., 1992, 63, 850'
Ga 0.23696 1.61810 15.23540 6.70060 4.35910 2.96230 3.06690 0.24120 10.78050 61.41350 1.71890 'International Tables Volume C Table 6.1.1.4 (pp. 500-502)' 'Brennan, Cowan, Rev. Sci. Instrum., 1992, 63, 850'
H 0.00000 0.00000 0.49300 0.32291 0.14019 0.04081 10.51090 26.12570 3.14236 57.79970 0.00304 'International Tables Volume C Table 6.1.1.4 (pp. 500-502)' 'Brennan, Cowan, Rev. Sci. Instrum., 1992, 63, 850'
N 0.00612 0.00332 12.21260 3.13220 2.01250 1.16630 0.00570 9.89330 28.99750 0.58260 -11.52900 'International Tables Volume C Table 6.1.1.4 (pp. 500-502)' 'Brennan, Cowan, Rev. Sci. Instrum., 1992, 63, 850'
O 0.01085 0.00610 3.04850 2.28680 1.54630 0.86700 13.27710 5.70110 0.32390 32.90890 0.25080 'International Tables Volume C Table 6.1.1.4 (pp. 500-502)' 'Brennan, Cowan, Rev. Sci. Instrum., 1992, 63, 850'
Se -0.09313 2.23705 17.00060 5.81960 3.97310 4.35430 2.40980 0.27260 15.23720 43.81630 2.84090 'International Tables Volume C Table 6.1.1.4 (pp. 500-502)' 'Brennan, Cowan, Rev. Sci. Instrum., 1992, 63, 850'

loop_
_geom_angle_atom_site_label_1
_geom_angle_atom_site_label_2
_geom_angle_atom_site_label_3
_geom_angle
_geom_angle_site_symmetry_1
_geom_angle_site_symmetry_3
_geom_angle_publ_flag
O006 Ga01 O005 96.93(18) . . ?
N007 Ga01 O005 92.68(18) . . ?
N007 Ga01 O006 92.93(18) . . ?
N008 Ga01 O005 92.03(18) . . ?
N008 Ga01 O006 89.01(18) . . ?
N008 Ga01 N007 174.7(2) . . ?
N009 Ga01 O005 88.38(19) . . ?
N009 Ga01 O006 171.72(18) . . ?
N009 Ga01 N007 80.43(19) . . ?
N009 Ga01 N008 97.17(19) . . ?
N00A Ga01 O005 169.65(17) . . ?
N00A Ga01 O006 89.80(18) . . ?
N00A Ga01 N007 94.82(19) . . ?
N00A Ga01 N008 80.19(19) . . ?
N00A Ga01 N009 85.86(19) . . ?
C00C O005 Ga01 126.8(4) . . ?
C00Q O006 Ga01 128.4(4) . . ?
C00D N007 Ga01 123.8(4) . . ?
C00S N007 Ga01 114.2(4) . . ?
C00S N007 C00D 121.8(5) . . ?
C00E N008 Ga01 123.0(4) . . ?
C00L N008 Ga01 114.8(4) . . ?
C00L N008 C00E 121.1(5) . . ?
C00H N009 Ga01 112.5(4) . . ?
C00J N009 Ga01 127.4(4) . . ?
C00J N009 C00H 120.0(5) . . ?
C00F N00A Ga01 128.5(4) . . ?
C00N N00A Ga01 112.5(4) . . ?
C00N N00A C00F 119.0(5) . . ?
C00I C00C O005 123.8(6) . . ?
C00K C00C O005 118.2(5) . . ?
C00K C00C C00I 117.9(6) . . ?
H00D C00D N007 117.4(4) . . ?
C00O C00D N007 125.2(6) . . ?
C00O C00D H00D 117.4(3) . . ?
H00E C00E N008 117.4(3) . . ?
C00I C00E N008 125.2(6) . . ?
C00I C00E H00E 117.4(3) . . ?
H00F C00F N00A 118.1(3) . . ?
C00T C00F N00A 123.8(6) . . ?
C00T C00F H00F 118.1(4) . . ?
C00Y C00G C00N 118.3(5) . . ?
C010 C00G C00N 118.9(6) . . ?
C010 C00G C00Y 122.7(6) . . ?
C00S C00H N009 118.5(6) . . ?
C00W C00H N009 121.1(5) . . ?
C00W C00H C00S 120.4(6) . . ?
C00E C00I C00C 124.4(6) . . ?
C00M C00I C00C 118.8(6) . . ?
C00M C00I C00E 116.7(5) . . ?
H00J C00J N009 119.2(4) . . ?
C014 C00J N009 121.6(6) . . ?
C014 C00J H00J 119.2(4) . . ?
H00K C00K C00C 119.4(4) . . ?
C00X C00K C00C 121.2(6) . . ?
C00X C00K H00K 119.4(4) . . ?
C00N C00L N008 114.5(5) . . ?
C00U C00L N008 126.4(6) . . ?
C00U C00L C00N 119.0(6) . . ?
H00M C00M C00I 119.1(4) . . ?
C015 C00M C00I 121.8(6) . . ?
C015 C00M H00M 119.1(4) . . ?
C00G C00N N00A 121.0(6) . . ?
C00L C00N N00A 117.8(5) . . ?
C00L C00N C00G 121.1(5) . . ?
C00Q C00O C00D 124.9(6) . . ?
C00V C00O C00D 115.5(6) . . ?
C00V C00O C00Q 119.6(6) . . ?
N00B C00P Se02 177.8(6) . . ?
C00O C00Q O006 124.3(6) . . ?
C013 C00Q O006 117.7(6) . . ?
C013 C00Q C00O 118.0(6) . . ?
C00W C00R H00R 119.6(4) . . ?
C014 C00R H00R 119.6(4) . . ?
C014 C00R C00W 120.8(6) . . ?
C00H C00S N007 114.2(5) . . ?
C012 C00S N007 126.4(6) . . ?
C012 C00S C00H 119.3(6) . . ?
H00T C00T C00F 120.8(4) . . ?
C00Y C00T C00F 118.4(6) . . ?
C00Y C00T H00T 120.8(4) . . ?
H00U C00U C00L 120.5(4) . . ?
C011 C00U C00L 119.0(6) . . ?
C011 C00U H00U 120.5(4) . . ?
H00V C00V C00O 119.6(4) . . ?
C017 C00V C00O 120.8(6) . . ?
C017 C00V H00V 119.6(4) . . ?
C00R C00W C00H 116.5(6) . . ?
C018 C00W C00H 118.4(6) . . ?
C018 C00W C00R 125.1(6) . . ?
H00X C00X C00K 119.5(4) . . ?
C015 C00X C00K 121.0(6) . . ?
C015 C00X H00X 119.5(4) . . ?
C00T C00Y C00G 119.4(6) . . ?
H00Y C00Y C00G 120.3(3) . . ?
H00Y C00Y C00T 120.3(4) . . ?
C013 C00Z H00Z 119.2(4) . . ?
C017 C00Z H00Z 119.2(4) . . ?
C017 C00Z C013 121.5(6) . . ?
H010 C010 C00G 120.7(4) . . ?
C011 C010 C00G 118.6(6) . . ?
C011 C010 H010 120.7(4) . . ?
C010 C011 C00U 123.3(6) . . ?
H011 C011 C00U 118.3(4) . . ?
H011 C011 C010 118.3(4) . . ?
H012 C012 C00S 120.0(4) . . ?
C016 C012 C00S 119.9(6) . . ?
C016 C012 H012 120.0(4) . . ?
C00Z C013 C00Q 121.3(6) . . ?
H013 C013 C00Q 119.4(3) . . ?
H013 C013 C00Z 119.4(4) . . ?
C00R C014 C00J 119.8(6) . . ?
H014 C014 C00J 120.1(4) . . ?
H014 C014 C00R 120.1(4) . . ?
C00X C015 C00M 119.2(6) . . ?
H015 C015 C00M 120.4(4) . . ?
H015 C015 C00X 120.4(4) . . ?
H016 C016 C012 119.1(4) . . ?
C018 C016 C012 121.8(6) . . ?
C018 C016 H016 119.1(4) . . ?
C00Z C017 C00V 118.8(6) . . ?
H017 C017 C00V 120.6(4) . . ?
H017 C017 C00Z 120.6(4) . . ?
C016 C018 C00W 120.1(6) . . ?
H018 C018 C00W 119.9(4) . . ?
H018 C018 C016 119.9(4) . . ?
Cl04 C019 Cl03 115.4(5) . . ?
H01a C019 Cl03 108.4(3) . . ?
H01a C019 Cl04 108.4(3) . . ?
H01b C019 Cl03 108.4(3) . . ?
H01b C019 Cl04 108.4(3) . . ?
H01b C019 H01a 107.5 . . ?

loop_
_geom_bond_atom_site_label_1
_geom_bond_atom_site_label_2
_geom_bond_distance
_geom_bond_site_symmetry_2
_geom_bond_publ_flag
Ga01 O005 1.929(4) . ?
Ga01 O006 1.912(4) . ?
Ga01 N007 2.044(5) . ?
Ga01 N008 2.045(5) . ?
Ga01 N009 2.089(5) . ?
Ga01 N00A 2.113(5) . ?
Se02 C00P 1.824(6) . ?
Cl03 C019 1.739(9) . ?
Cl04 C019 1.773(8) . ?
O005 C00C 1.322(7) . ?
O006 C00Q 1.326(7) . ?
N007 C00D 1.327(7) . ?
N007 C00S 1.430(8) . ?
N008 C00E 1.302(8) . ?
N008 C00L 1.443(7) . ?
N009 C00H 1.376(7) . ?
N009 C00J 1.339(7) . ?
N00A C00F 1.326(8) . ?
N00A C00N 1.402(7) . ?
N00B C00P 1.169(8) . ?
C00C C00I 1.438(8) . ?
C00C C00K 1.414(8) . ?
C00D H00D 0.9300 . ?
C00D C00O 1.431(9) . ?
C00E H00E 0.9300 . ?
C00E C00I 1.445(8) . ?
C00F H00F 0.9300 . ?
C00F C00T 1.399(8) . ?
C00G C00N 1.408(8) . ?
C00G C00Y 1.427(9) . ?
C00G C010 1.435(8) . ?
C00H C00S 1.425(8) . ?
C00H C00W 1.440(8) . ?
C00I C00M 1.425(9) . ?
C00J H00J 0.9300 . ?
C00J C014 1.402(9) . ?
C00K H00K 0.9300 . ?
C00K C00X 1.377(9) . ?
C00L C00N 1.423(9) . ?
C00L C00U 1.390(8) . ?
C00M H00M 0.9300 . ?
C00M C015 1.361(9) . ?
C00O C00Q 1.428(9) . ?
C00O C00V 1.437(8) . ?
C00Q C013 1.406(9) . ?
C00R H00R 0.9300 . ?
C00R C00W 1.415(9) . ?
C00R C014 1.369(9) . ?
C00S C012 1.403(8) . ?
C00T H00T 0.9300 . ?
C00T C00Y 1.404(8) . ?
C00U H00U 0.9300 . ?
C00U C011 1.417(8) . ?
C00V H00V 0.9300 . ?
C00V C017 1.369(9) . ?
C00W C018 1.432(8) . ?
C00X H00X 0.9300 . ?
C00X C015 1.414(9) . ?
C00Y H00Y 0.9300 . ?
C00Z H00Z 0.9300 . ?
C00Z C013 1.371(8) . ?
C00Z C017 1.423(9) . ?
C010 H010 0.9300 . ?
C010 C011 1.359(9) . ?
C011 H011 0.9300 . ?
C012 H012 0.9300 . ?
C012 C016 1.416(9) . ?
C013 H013 0.9300 . ?
C014 H014 0.9300 . ?
C015 H015 0.9300 . ?
C016 H016 0.9300 . ?
C016 C018 1.374(9) . ?
C017 H017 0.9300 . ?
C018 H018 0.9300 . ?
C019 H01a 0.9700 . ?
C019 H01b 0.9700 . ?

loop_
_geom_torsion_atom_site_label_1
_geom_torsion_atom_site_label_2
_geom_torsion_atom_site_label_3
_geom_torsion_atom_site_label_4
_geom_torsion
_geom_torsion_site_symmetry_1
_geom_torsion_site_symmetry_2
_geom_torsion_site_symmetry_3
_geom_torsion_site_symmetry_4
_geom_torsion_publ_flag
Ga01 O005 C00C C00I -12.9(5) . . . . ?
Ga01 O005 C00C C00K 165.5(5) . . . . ?
Ga01 O006 C00Q C00O -2.1(5) . . . . ?
Ga01 O006 C00Q C013 176.9(5) . . . . ?
Ga01 N007 C00D C00O 6.6(5) . . . . ?
Ga01 N007 C00S C00H -2.8(4) . . . . ?
Ga01 N007 C00S C012 173.9(4) . . . . ?
Ga01 N008 C00E C00I 13.1(5) . . . . ?
Ga01 N008 C00L C00N 3.4(4) . . . . ?
Ga01 N008 C00L C00U -175.5(4) . . . . ?
Ga01 N009 C00H C00S 1.6(4) . . . . ?
Ga01 N009 C00H C00W -177.5(4) . . . . ?
Ga01 N009 C00J C014 178.7(5) . . . . ?
Ga01 N00A C00F C00T -178.6(5) . . . . ?
Ga01 N00A C00N C00G 177.7(4) . . . . ?
Ga01 N00A C00N C00L -0.7(4) . . . . ?
O005 C00C C00I C00E -4.5(7) . . . . ?
O005 C00C C00I C00M 177.9(6) . . . . ?
O005 C00C C00K C00X -177.7(6) . . . . ?
O006 C00Q C00O C00D -1.0(8) . . . . ?
O006 C00Q C00O C00V 178.8(6) . . . . ?
O006 C00Q C013 C00Z -179.3(6) . . . . ?
N007 C00D C00O C00Q -1.7(7) . . . . ?
N007 C00D C00O C00V 178.4(6) . . . . ?
N007 C00S C00H N009 0.8(6) . . . . ?
N007 C00S C00H C00W 179.9(5) . . . . ?
N007 C00S C012 C016 -177.8(7) . . . . ?
N008 C00E C00I C00C 3.6(7) . . . . ?
N008 C00E C00I C00M -178.8(6) . . . . ?
N008 C00L C00N N00A -1.7(6) . . . . ?
N008 C00L C00N C00G 179.8(5) . . . . ?
N008 C00L C00U C011 179.2(7) . . . . ?
N009 C00H C00S C012 -176.2(6) . . . . ?
N009 C00H C00W C00R -1.6(7) . . . . ?
N009 C00H C00W C018 176.7(6) . . . . ?
N009 C00J C014 C00R -1.3(7) . . . . ?
N00A C00F C00T C00Y 1.0(7) . . . . ?
N00A C00N C00G C00Y 1.2(7) . . . . ?
N00A C00N C00G C010 -178.2(6) . . . . ?
N00A C00N C00L C00U 177.2(6) . . . . ?
C00C C00I C00M C015 -0.4(7) . . . . ?
C00C C00K C00X C015 -0.2(8) . . . . ?
C00D N007 C00S C00H -178.0(6) . . . . ?
C00D N007 C00S C012 -1.2(7) . . . . ?
C00D C00O C00Q C013 -180.0(6) . . . . ?
C00D C00O C00V C017 -179.1(6) . . . . ?
C00E N008 C00L C00N -165.1(6) . . . . ?
C00E N008 C00L C00U 15.9(7) . . . . ?
C00E C00I C00C C00K 177.1(6) . . . . ?
C00E C00I C00M C015 -178.2(6) . . . . ?
C00F N00A C00N C00G -0.5(6) . . . . ?
C00F N00A C00N C00L -179.0(6) . . . . ?
C00F C00T C00Y C00G -0.2(7) . . . . ?
C00G C00N C00L C00U -1.2(7) . . . . ?
C00G C010 C011 C00U -2.7(8) . . . . ?
C00H N009 C00J C014 1.0(6) . . . . ?
C00H C00S C012 C016 -1.2(7) . . . . ?
C00H C00W C00R C014 1.3(7) . . . . ?
C00H C00W C018 C016 0.2(7) . . . . ?
C00I C00C C00K C00X 0.8(7) . . . . ?
C00I C00E N008 C00L -179.3(6) . . . . ?
C00I C00M C015 C00X 1.1(8) . . . . ?
C00J N009 C00H C00S 179.5(6) . . . . ?
C00J N009 C00H C00W 0.5(6) . . . . ?
C00J C014 C00R C00W 0.1(7) . . . . ?
C00K C00C C00I C00M -0.5(7) . . . . ?
C00K C00X C015 C00M -0.8(8) . . . . ?
C00L C00N C00G C00Y 179.6(6) . . . . ?
C00L C00N C00G C010 0.2(7) . . . . ?
C00L C00U C011 C010 1.6(8) . . . . ?
C00N N00A C00F C00T -0.6(6) . . . . ?
C00N C00G C00Y C00T -0.8(7) . . . . ?
C00N C00G C010 C011 1.7(7) . . . . ?
C00N C00L C00U C011 0.4(7) . . . . ?
C00O C00D N007 C00S -178.7(6) . . . . ?
C00O C00Q C013 C00Z -0.3(7) . . . . ?
C00O C00V C017 C00Z -1.5(7) . . . . ?
C00Q C00O C00V C017 1.1(7) . . . . ?
C00Q C013 C00Z C017 -0.1(8) . . . . ?
C00R C00W C00H C00S 179.3(5) . . . . ?
C00R C00W C018 C016 178.4(7) . . . . ?
C00S C00H C00W C018 -2.3(7) . . . . ?
C00S C012 C016 C018 -1.0(8) . . . . ?
C00T C00Y C00G C010 178.6(6) . . . . ?
C00V C00O C00Q C013 -0.1(7) . . . . ?
C00V C017 C00Z C013 1.1(8) . . . . ?
C00W C00H C00S C012 2.8(7) . . . . ?
C00W C018 C016 C012 1.5(8) . . . . ?
C00Y C00G C010 C011 -177.7(7) . . . . ?
C014 C00R C00W C018 -176.9(6) . . . . ?
